data_2203726
loop_
_publ_author_name
'Chang-Sheng Yao'
'Hai-Bin Song'
'You-Quan Zhu'
'Ying Gao'
'Fang-Zhong Hu'
'Xiao-Mao Zou'
'Hua-Zheng Yang'

_publ_section_title
;
 3-(2-Chlorobenzyl)-2-thioxoperhydropyrimidin-4-one
;
_journal_issue 6
_journal_name_full 'Acta Crystallographica Section E'
_journal_page_first o943
_journal_page_last o945
_journal_paper_doi 10.1107/S1600536804010347
_journal_volume 60
_journal_year 2004
_chemical_formula_iupac 'C11 H11 Cl N2 O S'
_chemical_formula_moiety 'C11 H11 Cl N2 O S'
_chemical_formula_sum 'C11 H11 Cl N2 O S'
_chemical_formula_weight 254.73
_chemical_name_systematic
;
3-(2-Chlorobenzyl)-2-thioxoperhydropyrimidin-4-one
;
_space_group_IT_number 14
_symmetry_cell_setting monoclinic
_symmetry_space_group_name_Hall '-P 2ybc'
_symmetry_space_group_name_H-M 'P 1 21/c 1'
_atom_sites_solution_hydrogens geom
_atom_sites_solution_primary direct
_atom_sites_solution_secondary difmap
_cell_angle_alpha 90.00
_cell_angle_beta 95.591(5)
_cell_angle_gamma 90.00
_cell_formula_units_Z 4
_cell_length_a 5.3014(19)
_cell_length_b 10.502(4)
_cell_length_c 21.102(7)
_cell_measurement_reflns_used 781
_cell_measurement_temperature 293(2)
_cell_measurement_theta_max 26.29
_cell_measurement_theta_min 2.74
_cell_volume 1169.3(7)
_computing_cell_refinement SMART
_computing_data_collection 'SMART (Bruker, 1998)'
_computing_data_reduction 'SAINT (Bruker, 1999)'
_computing_molecular_graphics 'SHELXTL (Bruker, 1999)'
_computing_publication_material SHELXTL
_computing_structure_refinement 'SHELXL97 (Sheldrick, 1997)'
_computing_structure_solution 'SHELXS97 (Sheldrick, 1997)'
_diffrn_ambient_temperature 293(2)
_diffrn_measured_fraction_theta_full 0.997
_diffrn_measured_fraction_theta_max 0.997
_diffrn_measurement_device_type 'Bruker SMART CCD area-detector'
_diffrn_measurement_method '\f and \w'
_diffrn_radiation_monochromator graphite
_diffrn_radiation_source 'fine-focus sealed tube'
_diffrn_radiation_type MoK\a
_diffrn_radiation_wavelength 0.71073
_diffrn_reflns_av_R_equivalents 0.0196
_diffrn_reflns_av_sigmaI/netI 0.0222
_diffrn_reflns_limit_h_max 5
_diffrn_reflns_limit_h_min -6
_diffrn_reflns_limit_k_max 11
_diffrn_reflns_limit_k_min -13
_diffrn_reflns_limit_l_max 22
_diffrn_reflns_limit_l_min -26
_diffrn_reflns_number 6631
_diffrn_reflns_theta_full 26.43
_diffrn_reflns_theta_max 26.43
_diffrn_reflns_theta_min 2.17
_diffrn_standards_decay_% 0
_diffrn_standards_interval_count 0
_diffrn_standards_number 0
_exptl_absorpt_coefficient_mu 0.484
_exptl_absorpt_correction_T_max 0.908
_exptl_absorpt_correction_T_min 0.807
_exptl_absorpt_correction_type multi-scan
_exptl_absorpt_process_details '(SADABS; Sheldrick, 1996)'
_exptl_crystal_colour colorless
_exptl_crystal_density_diffrn 1.447
_exptl_crystal_density_meas ?
_exptl_crystal_density_method 'not measured'
_exptl_crystal_description prism
_exptl_crystal_F_000 528
_exptl_crystal_size_max 0.26
_exptl_crystal_size_mid 0.24
_exptl_crystal_size_min 0.20
_refine_diff_density_max 0.206
_refine_diff_density_min -0.354
_refine_ls_extinction_method none
_refine_ls_goodness_of_fit_ref 1.073
_refine_ls_hydrogen_treatment constr
_refine_ls_matrix_type full
_refine_ls_number_parameters 145
_refine_ls_number_reflns 2410
_refine_ls_number_restraints 0
_refine_ls_restrained_S_all 1.073
_refine_ls_R_factor_all 0.0548
_refine_ls_R_factor_gt 0.0405
_refine_ls_shift/su_max 0.000
_refine_ls_shift/su_mean 0.000
_refine_ls_structure_factor_coef Fsqd
_refine_ls_weighting_details 'calc w = 1/[\s^2^(Fo^2^)+(0.0433P)^2^+0.4892P] where P = (Fo^2^+2Fc^2^)/3'
_refine_ls_weighting_scheme calc
_refine_ls_wR_factor_gt 0.0957
_refine_ls_wR_factor_ref 0.1028
_reflns_number_gt 1925
_reflns_number_total 2410
_reflns_threshold_expression I>2\s(I)
_cod_data_source_file ci6372.cif
_cod_data_source_block I
_cod_depositor_comments
;
The following automatic conversions were performed:
'_symmetry_cell_setting' value 'Monoclinic' changed to 'monoclinic'
according to '/home/saulius/struct/CIF-dictionaries/cif_core.dic'
dictionary named 'cif_core.dic' version 2.4.1 from
2010-06-29.

'_geom_bond_publ_flag' value 'YES' changed to 'yes' according
to '/home/saulius/struct/CIF-dictionaries/cif_core.dic' dictionary named
'cif_core.dic' version 2.4.1 from 2010-06-29 (18
times).

'_geom_angle_publ_flag' value 'YES' changed to 'yes' according to
'/home/saulius/struct/CIF-dictionaries/cif_core.dic' dictionary named
'cif_core.dic' version 2.4.1 from 2010-06-29 (23
times).

'_geom_torsion_publ_flag' value 'YES' changed to 'yes' according
to '/home/saulius/struct/CIF-dictionaries/cif_core.dic' dictionary named
'cif_core.dic' version 2.4.1 from 2010-06-29 (18 times).

Automatic conversion script
Id: cif_fix_enum 1527 2010-12-29 10:47:43Z saulius 

The following automatic conversions were performed:

'_symmetry_cell_setting' value 'Monoclinic' changed to 'monoclinic'
according to /home/saulius/struct/CIF-dictionaries/cif_core.dic
dictionary named 'cif_core.dic' version 2.4.1 from
2010-06-29.

'_geom_bond_publ_flag' value 'YES' changed to 'yes'
according to /home/saulius/struct/CIF-dictionaries/cif_core.dic
dictionary named 'cif_core.dic' version 2.4.1 from 2010-06-29 (18
times).

'_geom_angle_publ_flag' value 'YES' changed to 'yes'
according to /home/saulius/struct/CIF-dictionaries/cif_core.dic
dictionary named 'cif_core.dic' version 2.4.1 from 2010-06-29 (23
times).

'_geom_torsion_publ_flag' value 'YES' changed to 'yes'
according to /home/saulius/struct/CIF-dictionaries/cif_core.dic
dictionary named 'cif_core.dic' version 2.4.1 from 2010-06-29 (18
times).

Automatic conversion script
Id: cif_fix_values 1715 2011-07-08 13:25:40Z adriana 

The following automatic conversions were performed:

'_exptl_crystal_density_meas' value 'none' was changed to '?' - the
value is perceived as not measured.

Automatic conversion script
Id: cif_fix_values 3008 2015-01-20 13:52:24Z robertas 
;
_cod_original_sg_symbol_H-M 'P 21/c'
_cod_database_code 2203726
_cod_database_fobs_code 2203726

loop_
_symmetry_equiv_pos_as_xyz
'x, y, z'
'-x, y+1/2, -z+1/2'
'-x, -y, -z'
'x, -y-1/2, z-1/2'

loop_
_atom_site_label
_atom_site_fract_x
_atom_site_fract_y
_atom_site_fract_z
_atom_site_U_iso_or_equiv
_atom_site_adp_type
_atom_site_calc_flag
_atom_site_refinement_flags
_atom_site_occupancy
_atom_site_type_symbol
S1 0.18081(15) 0.03145(6) 0.41101(3) 0.0659(2) Uani d . 1 S
Cl1 0.56245(13) 0.24933(7) 0.23656(3) 0.0652(2) Uani d . 1 Cl
N1 0.4500(3) 0.24163(15) 0.44358(8) 0.0401(4) Uani d . 1 N
N2 0.1974(4) 0.16176(16) 0.51716(8) 0.0493(5) Uani d . 1 N
H2 0.1025 0.1024 0.5299 0.059 Uiso calc R 1 H
O1 0.7231(3) 0.40347(16) 0.47069(8) 0.0613(5) Uani d . 1 O
C1 0.2795(4) 0.14993(18) 0.46061(9) 0.0411(5) Uani d . 1 C
C2 0.5784(4) 0.32407(19) 0.48766(10) 0.0444(5) Uani d . 1 C
C3 0.5273(5) 0.3054(2) 0.55546(10) 0.0532(6) Uani d . 1 C
H3A 0.6371 0.2390 0.5745 0.064 Uiso calc R 1 H
H3B 0.5645 0.3834 0.5791 0.064 Uiso calc R 1 H
C4 0.2573(5) 0.2692(2) 0.55949(10) 0.0535(6) Uani d . 1 C
H4A 0.2316 0.2460 0.6029 0.064 Uiso calc R 1 H
H4B 0.1474 0.3406 0.5470 0.064 Uiso calc R 1 H
C5 0.5102(4) 0.2500(2) 0.37714(9) 0.0434(5) Uani d . 1 C
H5A 0.5018 0.1655 0.3585 0.052 Uiso calc R 1 H
H5B 0.6825 0.2808 0.3765 0.052 Uiso calc R 1 H
C6 0.3329(4) 0.33712(18) 0.33702(9) 0.0370(4) Uani d . 1 C
C7 0.3489(4) 0.3461(2) 0.27159(10) 0.0439(5) Uani d . 1 C
C8 0.1972(5) 0.4279(2) 0.23345(11) 0.0561(6) Uani d . 1 C
H8 0.2150 0.4334 0.1901 0.067 Uiso calc R 1 H
C9 0.0199(5) 0.5012(2) 0.25988(11) 0.0593(6) Uani d . 1 C
H9 -0.0824 0.5568 0.2345 0.071 Uiso calc R 1 H
C10 -0.0054(4) 0.4920(2) 0.32377(11) 0.0518(5) Uani d . 1 C
H10 -0.1287 0.5397 0.3415 0.062 Uiso calc R 1 H
C11 0.1516(4) 0.41211(19) 0.36218(10) 0.0434(5) Uani d . 1 C
H11 0.1350 0.4087 0.4056 0.052 Uiso calc R 1 H

loop_
_atom_site_aniso_label
_atom_site_aniso_U_11
_atom_site_aniso_U_22
_atom_site_aniso_U_33
_atom_site_aniso_U_12
_atom_site_aniso_U_13
_atom_site_aniso_U_23
S1 0.1004(5) 0.0539(4) 0.0435(3) -0.0368(3) 0.0069(3) -0.0091(3)
Cl1 0.0742(4) 0.0740(4) 0.0496(3) 0.0086(3) 0.0170(3) -0.0111(3)
N1 0.0451(9) 0.0375(9) 0.0368(9) -0.0089(7) -0.0006(7) 0.0033(7)
N2 0.0638(12) 0.0442(10) 0.0400(9) -0.0242(9) 0.0060(8) -0.0012(8)
O1 0.0571(10) 0.0574(10) 0.0697(11) -0.0263(8) 0.0085(8) -0.0032(8)
C1 0.0490(12) 0.0360(10) 0.0369(10) -0.0085(8) -0.0040(8) 0.0054(8)
C2 0.0442(11) 0.0397(11) 0.0476(12) -0.0070(9) -0.0038(9) 0.0011(9)
C3 0.0648(15) 0.0485(12) 0.0437(12) -0.0148(11) -0.0082(10) -0.0018(10)
C4 0.0714(15) 0.0501(13) 0.0391(11) -0.0180(11) 0.0061(10) -0.0050(10)
C5 0.0434(11) 0.0461(11) 0.0413(11) -0.0047(9) 0.0082(9) 0.0026(9)
C6 0.0384(10) 0.0345(9) 0.0381(10) -0.0106(8) 0.0038(8) -0.0012(8)
C7 0.0513(12) 0.0422(11) 0.0387(10) -0.0067(9) 0.0070(9) -0.0047(9)
C8 0.0761(16) 0.0573(13) 0.0342(11) -0.0026(12) 0.0007(10) 0.0025(10)
C9 0.0728(16) 0.0511(13) 0.0509(13) 0.0067(12) -0.0103(12) 0.0042(11)
C10 0.0537(13) 0.0481(12) 0.0527(13) 0.0059(10) 0.0002(10) -0.0062(10)
C11 0.0472(12) 0.0453(11) 0.0378(10) -0.0064(9) 0.0053(9) -0.0021(9)

loop_
_atom_type_symbol
_atom_type_description
_atom_type_scat_dispersion_real
_atom_type_scat_dispersion_imag
_atom_type_scat_source
C C 0.0033 0.0016 'International Tables Vol C Tables 4.2.6.8 and 6.1.1.4'
H H 0.0000 0.0000 'International Tables Vol C Tables 4.2.6.8 and 6.1.1.4'
N N 0.0061 0.0033 'International Tables Vol C Tables 4.2.6.8 and 6.1.1.4'
O O 0.0106 0.0060 'International Tables Vol C Tables 4.2.6.8 and 6.1.1.4'
S S 0.1246 0.1234 'International Tables Vol C Tables 4.2.6.8 and 6.1.1.4'
Cl Cl 0.1484 0.1585 'International Tables Vol C Tables 4.2.6.8 and 6.1.1.4'

loop_
_geom_angle_atom_site_label_1
_geom_angle_atom_site_label_2
_geom_angle_atom_site_label_3
_geom_angle
_geom_angle_publ_flag
C1 N1 C2 122.90(17) yes
C1 N1 C5 119.62(16) yes
C2 N1 C5 117.41(16) yes
C1 N2 C4 123.95(17) yes
C1 N2 H2 118.0 ?
C4 N2 H2 118.0 ?
N2 C1 N1 116.71(17) yes
N2 C1 S1 121.72(15) yes
N1 C1 S1 121.56(15) yes
O1 C2 N1 120.7(2) yes
O1 C2 C3 123.57(19) yes
N1 C2 C3 115.68(17) yes
C4 C3 C2 110.65(18) yes
C4 C3 H3A 109.5 ?
C2 C3 H3A 109.5 ?
C4 C3 H3B 109.5 ?
C2 C3 H3B 109.5 ?
H3A C3 H3B 108.1 ?
N2 C4 C3 108.42(19) yes
N2 C4 H4A 110.0 ?
C3 C4 H4A 110.0 ?
N2 C4 H4B 110.0 ?
C3 C4 H4B 110.0 ?
H4A C4 H4B 108.4 ?
N1 C5 C6 112.91(17) yes
N1 C5 H5A 109.0 ?
C6 C5 H5A 109.0 ?
N1 C5 H5B 109.0 ?
C6 C5 H5B 109.0 ?
H5A C5 H5B 107.8 ?
C11 C6 C7 116.86(19) yes
C11 C6 C5 123.08(18) yes
C7 C6 C5 120.06(18) yes
C8 C7 C6 122.1(2) yes
C8 C7 Cl1 118.82(16) yes
C6 C7 Cl1 119.11(17) yes
C9 C8 C7 119.6(2) yes
C9 C8 H8 120.2 ?
C7 C8 H8 120.2 ?
C10 C9 C8 119.7(2) yes
C10 C9 H9 120.1 ?
C8 C9 H9 120.1 ?
C9 C10 C11 120.5(2) yes
C9 C10 H10 119.8 ?
C11 C10 H10 119.8 ?
C10 C11 C6 121.23(19) yes
C10 C11 H11 119.4 ?
C6 C11 H11 119.4 ?

loop_
_geom_bond_atom_site_label_1
_geom_bond_atom_site_label_2
_geom_bond_distance
_geom_bond_publ_flag
S1 C1 1.676(2) yes
Cl1 C7 1.739(2) yes
N1 C1 1.392(2) yes
N1 C2 1.398(3) yes
N1 C5 1.471(3) yes
N2 C1 1.315(3) yes
N2 C4 1.455(3) yes
N2 H2 0.86 yes
O1 C2 1.210(2) yes
C2 C3 1.495(3) yes
C3 C4 1.491(3) yes
C3 H3A 0.97 ?
C3 H3B 0.97 ?
C4 H4A 0.97 ?
C4 H4B 0.97 ?
C5 C6 1.511(3) yes
C5 H5A 0.97 ?
C5 H5B 0.97 ?
C6 C11 1.388(3) yes
C6 C7 1.395(3) yes
C7 C8 1.381(3) yes
C8 C9 1.374(3) yes
C8 H8 0.93 ?
C9 C10 1.371(3) yes
C9 H9 0.93 ?
C10 C11 1.386(3) yes
C10 H10 0.93 ?
C11 H11 0.93 ?

loop_
_geom_hbond_atom_site_label_D
_geom_hbond_atom_site_label_H
_geom_hbond_atom_site_label_A
_geom_hbond_site_symmetry_A
_geom_hbond_distance_DH
_geom_hbond_distance_HA
_geom_hbond_distance_DA
_geom_hbond_angle_DHA
N2 H2 S1 3_556 0.86 2.48 3.321(2) 166

loop_
_geom_torsion_atom_site_label_1
_geom_torsion_atom_site_label_2
_geom_torsion_atom_site_label_3
_geom_torsion_atom_site_label_4
_geom_torsion
_geom_torsion_publ_flag
C4 N2 C1 N1 5.4(3) yes
C4 N2 C1 S1 -173.80(18) yes
C2 N1 C1 N2 15.3(3) yes
C5 N1 C1 N2 -167.77(18) yes
C2 N1 C1 S1 -165.51(16) yes
C5 N1 C1 S1 11.4(3) yes
C1 N1 C2 O1 -179.2(2) yes
C5 N1 C2 O1 3.8(3) yes
C1 N1 C2 C3 1.7(3) yes
C5 N1 C2 C3 -175.25(19) yes
O1 C2 C3 C4 144.7(2) yes
N1 C2 C3 C4 -36.2(3) yes
C1 N2 C4 C3 -39.4(3) yes
C2 C3 C4 N2 51.9(3) yes
C1 N1 C5 C6 89.1(2) yes
C2 N1 C5 C6 -93.8(2) yes
N1 C5 C6 C11 6.9(3) yes
N1 C5 C6 C7 -173.86(17) yes
C11 C6 C7 C8 1.7(3) ?
C5 C6 C7 C8 -177.5(2) ?
C11 C6 C7 Cl1 -177.15(15) ?
C5 C6 C7 Cl1 3.6(3) ?
C6 C7 C8 C9 -1.6(4) ?
Cl1 C7 C8 C9 177.28(19) ?
C7 C8 C9 C10 -0.3(4) ?
C8 C9 C10 C11 1.9(4) ?
C9 C10 C11 C6 -1.8(3) ?
C7 C6 C11 C10 0.0(3) ?
C5 C6 C11 C10 179.18(19) ?

loop_
_cod_related_entry_id
_cod_related_entry_database
_cod_related_entry_code
1 ChemSpider 21130808
